data_2213784
loop_
_publ_author_name
'Roberto Centore'
'Vincenzo Piccialli'
'Angela Tuzi'

_publ_section_title
;
 <i>rac</i>-2,7-Bis(2-hydroxy-2-propyl)-<i>trans</i>-oxepane
;
_journal_coeditor_code HB2377
_journal_issue 6
_journal_name_full 'Acta Crystallographica Section E'
_journal_page_first o2907
_journal_page_last o2908
_journal_paper_doi 10.1107/S1600536807022428
_journal_volume 63
_journal_year 2007
_chemical_formula_iupac 'C12 H24 O3'
_chemical_formula_moiety 'C12 H24 O3'
_chemical_formula_sum 'C12 H24 O3'
_chemical_formula_weight 216.31
_chemical_name_systematic
;
rac-2,7-bis(2-hydroxy-2-propyl)-trans-oxepane
;
_space_group_IT_number 61
_symmetry_cell_setting orthorhombic
_symmetry_space_group_name_Hall '-P 2ac 2ab'
_symmetry_space_group_name_H-M 'P b c a'
_atom_sites_solution_hydrogens difmap
_atom_sites_solution_primary direct
_atom_sites_solution_secondary difmap
_audit_creation_method SHELXL-97
_cell_angle_alpha 90.00
_cell_angle_beta 90.00
_cell_angle_gamma 90.00
_cell_formula_units_Z 8
_cell_length_a 8.4400(16)
_cell_length_b 16.473(3)
_cell_length_c 18.470(5)
_cell_measurement_reflns_used 86
_cell_measurement_temperature 173(2)
_cell_measurement_theta_max 19.497
_cell_measurement_theta_min 3.385
_cell_volume 2567.9(10)
_computing_cell_refinement 'DIRAX/LSQ (Duisenberg <i>et al.</i>,  2000)'
_computing_data_collection 'COLLECT (Nonius, 1999)'
_computing_data_reduction 'EvalCCD (Duisenberg <i>et al.</i>,  2003)'
_computing_molecular_graphics 'ORTEP-3 for Windows (Farrugia, 1997)'
_computing_publication_material
;
WinGX (Farrugia, 1999)
;
_computing_structure_refinement 'SHELXL97 (Sheldrick, 1997)'
_computing_structure_solution 'SIR97 (Altomare <i>et al.</i>,  1999)'
_diffrn_ambient_temperature 173(2)
_diffrn_detector_area_resol_mean 9
_diffrn_measured_fraction_theta_full 0.995
_diffrn_measured_fraction_theta_max 0.995
_diffrn_measurement_device '95mm CCD camera on \k goniostat'
_diffrn_measurement_device_type 'Bruker-Nonius KappaCCD'
_diffrn_measurement_method 'CCD rotation images, thick slices'
_diffrn_radiation_monochromator graphite
_diffrn_radiation_source 'fine-focus sealed tube'
_diffrn_radiation_type MoK\a
_diffrn_radiation_wavelength 0.71073
_diffrn_reflns_av_R_equivalents 0.0820
_diffrn_reflns_av_sigmaI/netI 0.0541
_diffrn_reflns_limit_h_max 10
_diffrn_reflns_limit_h_min -10
_diffrn_reflns_limit_k_max 21
_diffrn_reflns_limit_k_min -17
_diffrn_reflns_limit_l_max 21
_diffrn_reflns_limit_l_min -23
_diffrn_reflns_number 20554
_diffrn_reflns_theta_full 27.52
_diffrn_reflns_theta_max 27.52
_diffrn_reflns_theta_min 3.27
_diffrn_standards_number 0
_exptl_absorpt_coefficient_mu 0.078
_exptl_absorpt_correction_T_max 0.988
_exptl_absorpt_correction_T_min 0.978
_exptl_absorpt_correction_type multi-scan
_exptl_absorpt_process_details '(SADABS; Bruker--Nonius, 2002)'
_exptl_crystal_colour colourless
_exptl_crystal_density_diffrn 1.119
_exptl_crystal_density_method 'not measured'
_exptl_crystal_description prism
_exptl_crystal_F_000 960
_exptl_crystal_size_max 0.25
_exptl_crystal_size_mid 0.20
_exptl_crystal_size_min 0.10
_refine_diff_density_max 0.240
_refine_diff_density_min -0.167
_refine_ls_extinction_method none
_refine_ls_goodness_of_fit_ref 1.023
_refine_ls_hydrogen_treatment refxyz
_refine_ls_matrix_type full
_refine_ls_number_parameters 208
_refine_ls_number_reflns 2926
_refine_ls_number_restraints 0
_refine_ls_restrained_S_all 1.023
_refine_ls_R_factor_all 0.0985
_refine_ls_R_factor_gt 0.0444
_refine_ls_shift/su_max 0.000
_refine_ls_shift/su_mean 0.000
_refine_ls_structure_factor_coef Fsqd
_refine_ls_weighting_details 'w=1/[\s^2^(Fo^2^)+(0.0380P)^2^+0.5591P] where P=(Fo^2^+2Fc^2^)/3'
_refine_ls_weighting_scheme calc
_refine_ls_wR_factor_gt 0.0843
_refine_ls_wR_factor_ref 0.1017
_reflns_number_gt 1811
_reflns_number_total 2926
_reflns_threshold_expression I>2\s(I)
_cod_data_source_file hb2377.cif
_cod_data_source_block I
_cod_database_code 2213784
_cod_database_fobs_code 2213784

loop_
_symmetry_equiv_pos_as_xyz
'x, y, z'
'-x+1/2, -y, z+1/2'
'x+1/2, -y+1/2, -z'
'-x, y+1/2, -z+1/2'
'-x, -y, -z'
'x-1/2, y, -z-1/2'
'-x-1/2, y-1/2, z'
'x, -y-1/2, z-1/2'

loop_
_atom_site_type_symbol
_atom_site_label
_atom_site_fract_x
_atom_site_fract_y
_atom_site_fract_z
_atom_site_U_iso_or_equiv
_atom_site_adp_type
_atom_site_calc_flag
_atom_site_occupancy
O O1 0.00809(12) 0.04118(6) 0.90900(5) 0.0255(3) Uani d 1
O O2 -0.10634(13) 0.07424(7) 0.77014(6) 0.0345(3) Uani d 1
H H2O -0.185(2) 0.0479(11) 0.7584(9) 0.035 Uiso d 1
O O3 0.15740(14) -0.01681(7) 0.78139(5) 0.0312(3) Uani d 1
H H3O 0.072(2) 0.0072(11) 0.7781(8) 0.031 Uiso d 1
C C2 0.15237(18) -0.00501(9) 0.91339(8) 0.0270(4) Uani d 1
H H2 0.1361(17) -0.0388(10) 0.9560(8) 0.027 Uiso d 1
C C3 0.2978(2) 0.04707(11) 0.92827(9) 0.0323(4) Uani d 1
H H3A 0.3339(18) 0.0754(10) 0.8836(9) 0.032 Uiso d 1
H H3B 0.382(2) 0.0112(10) 0.9424(9) 0.032 Uiso d 1
C C4 0.2726(2) 0.10787(11) 0.98981(9) 0.0379(4) Uani d 1
H H4A 0.207(2) 0.0818(10) 1.0290(8) 0.038 Uiso d 1
H H4B 0.377(2) 0.1205(10) 1.0105(9) 0.038 Uiso d 1
C C5 0.1973(2) 0.18820(11) 0.96685(10) 0.0385(4) Uani d 1
H H5A 0.265(2) 0.2133(10) 0.9287(9) 0.039 Uiso d 1
H H5B 0.199(2) 0.2266(10) 1.0091(9) 0.039 Uiso d 1
C C6 0.0286(2) 0.18288(10) 0.93785(9) 0.0320(4) Uani d 1
H H6A -0.0038(19) 0.2358(10) 0.9216(8) 0.032 Uiso d 1
H H6B -0.044(2) 0.1686(9) 0.9770(8) 0.032 Uiso d 1
C C7 0.01118(18) 0.12087(9) 0.87740(8) 0.0253(3) Uani d 1
H H7 0.1026(19) 0.1262(9) 0.8431(8) 0.025 Uiso d 1
C C8 -0.13765(18) 0.12793(10) 0.82998(8) 0.0291(4) Uani d 1
C C9 -0.2878(2) 0.10296(12) 0.86928(10) 0.0355(4) Uani d 1
H H9A -0.283(2) 0.0472(11) 0.8852(9) 0.035 Uiso d 1
H H9B -0.307(2) 0.1363(10) 0.9119(9) 0.035 Uiso d 1
H H9C -0.378(2) 0.1079(10) 0.8360(9) 0.035 Uiso d 1
C C10 -0.1541(3) 0.21341(12) 0.79847(12) 0.0451(5) Uani d 1
H H10A -0.186(2) 0.2511(12) 0.8354(10) 0.045 Uiso d 1
H H10B -0.237(2) 0.2126(11) 0.7604(9) 0.045 Uiso d 1
H H10C -0.052(2) 0.2298(11) 0.7752(9) 0.045 Uiso d 1
C C11 0.16319(19) -0.06260(9) 0.84775(8) 0.0295(4) Uani d 1
C C12 0.3197(2) -0.10858(12) 0.84672(11) 0.0413(4) Uani d 1
H H12A 0.409(2) -0.0726(11) 0.8373(9) 0.041 Uiso d 1
H H12B 0.333(2) -0.1365(11) 0.8936(10) 0.041 Uiso d 1
H H12C 0.312(2) -0.1483(11) 0.8092(9) 0.041 Uiso d 1
C C13 0.0240(2) -0.12139(11) 0.84791(10) 0.0368(4) Uani d 1
H H13A 0.027(2) -0.1555(10) 0.8037(9) 0.037 Uiso d 1
H H13B 0.029(2) -0.1577(10) 0.8913(9) 0.037 Uiso d 1
H H13C -0.073(2) -0.0938(11) 0.8474(8) 0.037 Uiso d 1

loop_
_atom_site_aniso_label
_atom_site_aniso_U_11
_atom_site_aniso_U_22
_atom_site_aniso_U_33
_atom_site_aniso_U_12
_atom_site_aniso_U_13
_atom_site_aniso_U_23
O1 0.0243(6) 0.0224(5) 0.0297(5) -0.0022(4) 0.0025(4) 0.0020(4)
O2 0.0261(6) 0.0472(7) 0.0303(6) -0.0026(5) -0.0022(5) -0.0071(5)
O3 0.0292(6) 0.0370(6) 0.0273(5) 0.0035(5) 0.0049(5) 0.0028(5)
C2 0.0270(9) 0.0261(8) 0.0277(8) 0.0022(6) 0.0017(6) 0.0056(7)
C3 0.0276(9) 0.0351(9) 0.0343(9) 0.0010(7) -0.0036(7) 0.0039(7)
C4 0.0336(10) 0.0432(10) 0.0370(9) -0.0037(8) -0.0111(8) -0.0037(8)
C5 0.0402(11) 0.0325(9) 0.0429(10) -0.0081(8) -0.0085(8) -0.0067(8)
C6 0.0356(10) 0.0237(9) 0.0365(9) -0.0020(7) -0.0015(7) -0.0013(7)
C7 0.0262(8) 0.0214(8) 0.0284(8) -0.0036(6) 0.0007(7) 0.0025(6)
C8 0.0261(9) 0.0314(8) 0.0298(8) -0.0001(7) 0.0000(6) -0.0021(7)
C9 0.0255(9) 0.0433(11) 0.0376(10) -0.0003(8) 0.0025(7) -0.0068(8)
C10 0.0416(12) 0.0424(11) 0.0515(11) 0.0029(9) -0.0118(9) 0.0111(9)
C11 0.0328(9) 0.0273(8) 0.0284(8) 0.0019(7) 0.0047(7) 0.0038(6)
C12 0.0433(11) 0.0372(10) 0.0434(10) 0.0118(9) 0.0052(9) 0.0008(9)
C13 0.0450(11) 0.0290(9) 0.0365(10) -0.0052(8) 0.0051(8) -0.0043(8)

loop_
_atom_type_symbol
_atom_type_description
_atom_type_scat_dispersion_real
_atom_type_scat_dispersion_imag
_atom_type_scat_source
C C 0.0033 0.0016 'International Tables Vol C Tables 4.2.6.8 and 6.1.1.4'
H H 0.0000 0.0000 'International Tables Vol C Tables 4.2.6.8 and 6.1.1.4'
O O 0.0106 0.0060 'International Tables Vol C Tables 4.2.6.8 and 6.1.1.4'

loop_
_geom_angle_atom_site_label_1
_geom_angle_atom_site_label_2
_geom_angle_atom_site_label_3
_geom_angle
_geom_angle_publ_flag
C7 O1 C2 119.40(11) n
C8 O2 H2O 112.4(12) no
C11 O3 H3O 110.0(11) no
O1 C2 C3 113.24(12) n
O1 C2 C11 109.35(12) no
C3 C2 C11 116.16(13) no
O1 C2 H2 103.2(9) no
C3 C2 H2 106.9(9) no
C11 C2 H2 107.0(9) no
C2 C3 C4 113.03(14) n
C2 C3 H3A 111.2(9) no
C4 C3 H3A 110.5(9) no
C2 C3 H3B 107.3(10) no
C4 C3 H3B 107.7(10) no
H3A C3 H3B 106.7(13) no
C5 C4 C3 114.74(14) n
C5 C4 H4A 109.9(10) no
C3 C4 H4A 109.3(10) no
C5 C4 H4B 107.3(10) no
C3 C4 H4B 107.7(10) no
H4A C4 H4B 107.6(13) no
C6 C5 C4 115.89(15) n
C6 C5 H5A 108.1(10) no
C4 C5 H5A 108.4(10) no
C6 C5 H5B 108.8(10) no
C4 C5 H5B 108.9(9) no
H5A C5 H5B 106.2(13) no
C7 C6 C5 112.79(14) n
C7 C6 H6A 110.7(9) no
C5 C6 H6A 108.9(10) no
C7 C6 H6B 108.7(9) no
C5 C6 H6B 110.0(10) no
H6A C6 H6B 105.6(13) no
O1 C7 C6 108.51(12) yes
O1 C7 C8 106.62(12) no
C6 C7 C8 116.56(13) no
O1 C7 H7 110.6(9) no
C6 C7 H7 109.3(9) no
C8 C7 H7 105.2(8) no
O2 C8 C9 110.73(13) no
O2 C8 C10 106.86(14) no
C9 C8 C10 110.82(15) no
O2 C8 C7 103.95(12) no
C9 C8 C7 112.94(13) no
C10 C8 C7 111.16(14) no
C8 C9 H9A 111.7(10) no
C8 C9 H9B 111.7(10) no
H9A C9 H9B 107.3(13) no
C8 C9 H9C 108.9(10) no
H9A C9 H9C 107.6(14) no
H9B C9 H9C 109.5(14) no
C8 C10 H10A 110.5(11) no
C8 C10 H10B 108.7(10) no
H10A C10 H10B 108.3(15) no
C8 C10 H10C 109.5(11) no
H10A C10 H10C 112.0(15) no
H10B C10 H10C 107.7(14) no
O3 C11 C12 106.22(13) no
O3 C11 C13 107.98(13) no
C12 C11 C13 110.66(15) no
O3 C11 C2 110.18(12) no
C12 C11 C2 111.54(14) no
C13 C11 C2 110.12(13) no
C11 C12 H12A 111.6(11) no
C11 C12 H12B 108.6(10) no
H12A C12 H12B 110.7(14) no
C11 C12 H12C 106.9(11) no
H12A C12 H12C 109.8(14) no
H12B C12 H12C 109.0(14) no
C11 C13 H13A 109.8(10) no
C11 C13 H13B 110.6(10) no
H13A C13 H13B 108.7(13) no
C11 C13 H13C 111.5(11) no
H13A C13 H13C 106.8(14) no
H13B C13 H13C 109.4(14) no

loop_
_geom_bond_atom_site_label_1
_geom_bond_atom_site_label_2
_geom_bond_distance
_geom_bond_publ_flag
C7 O1 1.4368(17) n
C2 O1 1.4382(18) n
O2 C8 1.4399(18) no
O2 H2O 0.819(18) no
O3 C11 1.4400(18) no
O3 H3O 0.824(18) no
C2 C3 1.523(2) n
C2 C11 1.542(2) no
C2 H2 0.974(16) no
C3 C4 1.530(2) n
C3 H3A 0.995(16) no
C3 H3B 0.958(17) no
C4 C5 1.528(3) n
C4 H4A 1.006(17) no
C4 H4B 0.982(18) no
C5 C6 1.523(2) n
C5 H5A 0.997(18) no
C5 H5B 1.004(18) no
C6 C7 1.520(2) n
C6 H6A 0.961(17) no
C6 H6B 0.978(17) no
C7 C8 1.536(2) no
C7 H7 1.002(16) no
C8 C9 1.518(2) no
C8 C10 1.530(2) no
C9 H9A 0.965(18) no
C9 H9B 0.973(17) no
C9 H9C 0.982(17) no
C10 H10A 0.963(19) no
C10 H10B 0.990(19) no
C10 H10C 1.000(19) no
C11 C12 1.522(2) no
C11 C13 1.523(2) no
C12 H12A 0.972(19) no
C12 H12B 0.986(18) no
C12 H12C 0.956(18) no
C13 H13A 0.992(17) no
C13 H13B 1.001(17) no
C13 H13C 0.938(18) no

loop_
_geom_hbond_atom_site_label_D
_geom_hbond_atom_site_label_H
_geom_hbond_atom_site_label_A
_geom_hbond_site_symmetry_A
_geom_hbond_distance_DH
_geom_hbond_distance_HA
_geom_hbond_distance_DA
_geom_hbond_angle_DHA
_geom_hbond_publ_flag
O2 H2O O3 6_557 0.819(18) 1.859(18) 2.6705(16) 170.7(17) yes
O3 H3O O2 . 0.824(18) 1.873(18) 2.6921(17) 172.4(17) yes

loop_
_geom_torsion_atom_site_label_1
_geom_torsion_atom_site_label_2
_geom_torsion_atom_site_label_3
_geom_torsion_atom_site_label_4
_geom_torsion
_geom_torsion_publ_flag
C7 O1 C2 C3 35.73(17) n
C7 O1 C2 C11 -95.51(14) no
O1 C2 C3 C4 47.03(18) n
C11 C2 C3 C4 174.81(13) n
C2 C3 C4 C5 -85.78(19) n
C3 C4 C5 C6 64.5(2) n
C4 C5 C6 C7 -52.3(2) n
C2 O1 C7 C6 -95.30(14) n
C2 O1 C7 C8 138.41(12) no
C5 C6 C7 O1 77.03(17) n
C5 C6 C7 C8 -162.67(14) n
O1 C7 C8 O2 -70.20(14) no
C6 C7 C8 O2 168.50(13) no
O1 C7 C8 C9 49.88(17) no
C6 C7 C8 C9 -71.42(18) no
O1 C7 C8 C10 175.18(13) no
C6 C7 C8 C10 53.88(19) no
O1 C2 C11 O3 58.09(16) no
C3 C2 C11 O3 -71.58(17) no
O1 C2 C11 C12 175.81(13) no
C3 C2 C11 C12 46.14(19) no
O1 C2 C11 C13 -60.91(16) no
C3 C2 C11 C13 169.41(14) no
